data_2241301
loop_
_publ_author_name
'Klien, Henrik'
'Seichter, Wilhelm'
'Weber, Edwin'

_publ_section_title
;
 Crystal structure of
 2,2''-bis(2,7-dichloro-9-hydroxy-9<i>H</i>-fluoren-9-yl)-1,1':4',1''-terphenyl
 triethylamine trisolvate
;
_journal_issue 12
_journal_name_full 'Acta Crystallographica Section E'
_journal_page_first 1439
_journal_page_last 1443
_journal_paper_doi 10.1107/S2056989015018824
_journal_volume 71
_journal_year 2015
_chemical_formula_iupac 'C44 H26 Cl4 O2, 3C6 H15 N'
_chemical_formula_moiety 'C44 H26 Cl4 O2, 3(C6 H15 N)'
_chemical_formula_sum 'C62 H71 Cl4 N3 O2'
_chemical_formula_weight 1032.01
_chemical_name_systematic
;
2,2''-Bis(2,7-dichloro-9-hydroxy-9<i>H</i>-fluoren-9-yl)-1,1':4',1''-terphenyl
triethylamine trisolvate
;
_space_group_crystal_system triclinic
_space_group_IT_number 2
_space_group_name_Hall '-P 1'
_space_group_name_H-M_alt 'P -1'
_symmetry_space_group_name_Hall '-P 1'
_symmetry_space_group_name_H-M 'P -1'
_atom_sites_solution_hydrogens geom
_audit_creation_method SHELXL-2013
_cell_angle_alpha 68.3730(10)
_cell_angle_beta 66.8370(10)
_cell_angle_gamma 67.5580(10)
_cell_formula_units_Z 2
_cell_length_a 14.5995(2)
_cell_length_b 14.8094(2)
_cell_length_c 15.7705(3)
_cell_measurement_reflns_used 9853
_cell_measurement_temperature 100(2)
_cell_measurement_theta_max 31.29
_cell_measurement_theta_min 2.41
_cell_volume 2800.13(8)
_computing_cell_refinement
;
SAINT (Sheldrick, 2008)
;
_computing_data_collection
;
APEX2 (Bruker, 2008)
;
_computing_data_reduction
;
SAINT (Bruker, 2008)
;
_computing_molecular_graphics
;
ORTEP-3 for Windows (Farrugia, 2012)
;
_computing_publication_material
;
SHELXTL (Sheldrick, 2008)
;
_computing_structure_refinement
;
SHELXL-2013 (Sheldrick, 2015)
;
_computing_structure_solution
;
SHELXS97 (Sheldrick, 2008)
;
_diffrn_ambient_temperature 100(2)
_diffrn_measured_fraction_theta_full 0.999
_diffrn_measured_fraction_theta_max 0.999
_diffrn_measurement_device_type 'Bruker CCD area detector'
_diffrn_measurement_method '\f and \w scans'
_diffrn_radiation_type MoK\a
_diffrn_radiation_wavelength 0.71073
_diffrn_reflns_av_R_equivalents 0.0247
_diffrn_reflns_limit_h_max 19
_diffrn_reflns_limit_h_min -19
_diffrn_reflns_limit_k_max 19
_diffrn_reflns_limit_k_min -19
_diffrn_reflns_limit_l_max 21
_diffrn_reflns_limit_l_min -21
_diffrn_reflns_number 53831
_diffrn_reflns_theta_full 25.242
_diffrn_reflns_theta_max 28.400
_diffrn_reflns_theta_min 1.453
_exptl_absorpt_coefficient_mu 0.257
_exptl_absorpt_correction_T_max 0.9433
_exptl_absorpt_correction_T_min 0.8999
_exptl_absorpt_correction_type multi-scan
_exptl_absorpt_process_details
;
(SADABS; Bruker, 2008)
;
_exptl_crystal_colour colourless
_exptl_crystal_density_diffrn 1.224
_exptl_crystal_description plate
_exptl_crystal_F_000 1096
_exptl_crystal_size_max 0.420
_exptl_crystal_size_mid 0.400
_exptl_crystal_size_min 0.230
_refine_diff_density_max 0.591
_refine_diff_density_min -0.592
_refine_ls_extinction_method none
_refine_ls_goodness_of_fit_ref 1.009
_refine_ls_hydrogen_treatment constr
_refine_ls_matrix_type full
_refine_ls_number_parameters 773
_refine_ls_number_reflns 14031
_refine_ls_number_restraints 24
_refine_ls_restrained_S_all 1.011
_refine_ls_R_factor_all 0.0524
_refine_ls_R_factor_gt 0.0400
_refine_ls_shift/su_max 0.001
_refine_ls_shift/su_mean 0.000
_refine_ls_structure_factor_coef Fsqd
_refine_ls_weighting_details 'w=1/[\s^2^(Fo^2^)+(0.0538P)^2^+1.6165P] where P=(Fo^2^+2Fc^2^)/3'
_refine_ls_weighting_scheme calc
_refine_ls_wR_factor_gt 0.1029
_refine_ls_wR_factor_ref 0.1131
_reflns_number_gt 11477
_reflns_number_total 14031
_reflns_threshold_expression 'I > 2\s(I)'
_cod_data_source_file zs2345sup1.cif
_cod_data_source_block I
_cod_database_code 2241301
_shelx_space_group_comment
;
The symmetry employed for this shelxl refinement is uniquely defined
by the following loop, which should always be used as a source of
symmetry information in preference to the above space-group names.
They are only intended as comments.
;
_shelx_estimated_absorpt_t_min 0.900
_shelx_estimated_absorpt_t_max 0.943
_shelxl_version_number .2013

loop_
_space_group_symop_operation_xyz
'x, y, z'
'-x, -y, -z'

loop_
_atom_site_type_symbol
_atom_site_label
_atom_site_fract_x
_atom_site_fract_y
_atom_site_fract_z
_atom_site_U_iso_or_equiv
_atom_site_adp_type
_atom_site_calc_flag
_atom_site_occupancy
_atom_site_disorder_assembly
_atom_site_disorder_group
Cl Cl1 0.60638(3) 0.02641(3) 0.36155(3) 0.02782(9) Uani d 1 A 2
Cl Cl2 0.59812(3) 0.31311(3) -0.33671(3) 0.02962(9) Uani d 1 A 2
O O1 0.78230(7) 0.18376(8) -0.03539(7) 0.0199(2) Uani d 1 A 2
H H1 0.7514 0.2398 -0.0220 0.030 Uiso calc 1 A 2
C C1 0.63440(10) 0.12716(10) 0.08381(9) 0.0163(2) Uani d 1 A 2
C C2 0.65868(10) 0.07862(10) 0.16874(10) 0.0188(3) Uani d 1 A 2
H H2 0.7279 0.0419 0.1697 0.023 Uiso calc 1 A 2
C C3 0.57796(11) 0.08549(11) 0.25318(10) 0.0199(3) Uani d 1 A 2
C C4 0.47565(10) 0.13766(11) 0.25341(10) 0.0207(3) Uani d 1 A 2
H H4 0.4220 0.1398 0.3120 0.025 Uiso calc 1 A 2
C C5 0.45285(10) 0.18656(11) 0.16705(10) 0.0198(3) Uani d 1 A 2
H H5 0.3835 0.2226 0.1661 0.024 Uiso calc 1 A 2
C C6 0.53259(10) 0.18211(10) 0.08225(10) 0.0171(3) Uani d 1 A 2
C C7 0.53127(10) 0.22501(10) -0.01767(10) 0.0177(3) Uani d 1 A 2
C C8 0.45058(11) 0.28265(11) -0.05765(11) 0.0225(3) Uani d 1 A 2
H H8 0.3818 0.3026 -0.0180 0.027 Uiso calc 1 A 2
C C9 0.47169(12) 0.31085(11) -0.15657(11) 0.0250(3) Uani d 1 A 2
H H9 0.4175 0.3500 -0.1851 0.030 Uiso calc 1 A 2
C C10 0.57288(12) 0.28102(11) -0.21279(10) 0.0221(3) Uani d 1 A 2
C C11 0.65509(11) 0.22404(10) -0.17454(10) 0.0196(3) Uani d 1 A 2
H H11 0.7240 0.2051 -0.2144 0.024 Uiso calc 1 A 2
C C12 0.63267(10) 0.19620(10) -0.07658(10) 0.0172(3) Uani d 1 A 2
C C13 0.70829(10) 0.13336(10) -0.01747(9) 0.0163(2) Uani d 1 A 2
C C14 0.76933(10) 0.03037(10) -0.04016(9) 0.0180(3) Uani d 1 A 2
C C15 0.87711(11) 0.00223(11) -0.06259(10) 0.0220(3) Uani d 1 A 2
H H15 0.9098 0.0451 -0.0596 0.026 Uiso calc 1 A 2
C C16 0.93772(12) -0.08693(12) -0.08910(11) 0.0288(3) Uani d 1 A 2
H H16 1.0111 -0.1043 -0.1046 0.035 Uiso calc 1 A 2
C C17 0.89114(13) -0.15025(13) -0.09285(13) 0.0339(4) Uani d 1 A 2
H H17 0.9321 -0.2113 -0.1111 0.041 Uiso calc 1 A 2
C C18 0.78417(13) -0.12403(12) -0.06975(12) 0.0297(3) Uani d 1 A 2
H H18 0.7526 -0.1680 -0.0724 0.036 Uiso calc 1 A 2
C C19 0.72127(11) -0.03479(11) -0.04260(10) 0.0211(3) Uani d 1 A 2
C C20 0.60696(11) -0.01430(10) -0.02017(10) 0.0201(3) Uani d 1 A 2
C C21 0.54278(11) -0.03021(11) 0.07381(10) 0.0212(3) Uani d 1 A 2
H H21 0.5716 -0.0514 0.1249 0.025 Uiso calc 1 A 2
C C22 0.43748(11) -0.01550(11) 0.09362(10) 0.0216(3) Uani d 1 A 2
H H22 0.3950 -0.0258 0.1580 0.026 Uiso calc 1 A 2
Cl Cl1A 0.92106(3) 0.86051(4) 0.13781(3) 0.03593(11) Uani d 1 B 2
Cl Cl2A 0.87208(4) 0.64484(3) 0.84734(3) 0.04199(12) Uani d 1 B 2
O O1A 0.71671(7) 0.87036(7) 0.52729(7) 0.01877(19) Uani d 1 B 2
H H1A 0.7474 0.9119 0.5195 0.028 Uiso calc 1 B 2
C C1A 0.87109(10) 0.78873(10) 0.41745(10) 0.0163(2) Uani d 1 B 2
C C2A 0.85448(10) 0.81792(10) 0.32984(10) 0.0186(3) Uani d 1 B 2
H H2A 0.7870 0.8343 0.3246 0.022 Uiso calc 1 B 2
C C3A 0.94014(11) 0.82247(11) 0.24930(10) 0.0219(3) Uani d 1 B 2
C C4A 1.04014(11) 0.79780(11) 0.25515(11) 0.0237(3) Uani d 1 B 2
H H4A 1.0974 0.7998 0.1989 0.028 Uiso calc 1 B 2
C C5A 1.05506(10) 0.77022(11) 0.34418(11) 0.0213(3) Uani d 1 B 2
H H5A 1.1225 0.7541 0.3494 0.026 Uiso calc 1 B 2
C C6A 0.97026(10) 0.76652(10) 0.42527(10) 0.0178(3) Uani d 1 B 2
C C7A 0.96262(11) 0.73781(10) 0.52698(10) 0.0192(3) Uani d 1 B 2
C C8A 1.03705(12) 0.71089(11) 0.57298(12) 0.0265(3) Uani d 1 B 2
H H8A 1.1068 0.7106 0.5373 0.032 Uiso calc 1 B 2
C C9A 1.00714(13) 0.68452(12) 0.67219(12) 0.0308(4) Uani d 1 B 2
H H9A 1.0565 0.6669 0.7049 0.037 Uiso calc 1 B 2
C C10A 0.90563(13) 0.68397(12) 0.72328(11) 0.0284(3) Uani d 1 B 2
C C11A 0.82964(12) 0.71172(11) 0.67874(11) 0.0239(3) Uani d 1 B 2
H H11A 0.7600 0.7116 0.7147 0.029 Uiso calc 1 B 2
C C12A 0.85985(11) 0.73933(10) 0.58041(10) 0.0184(3) Uani d 1 B 2
C C13A 0.79079(10) 0.77627(10) 0.51543(9) 0.0162(2) Uani d 1 B 2
C C14A 0.73042(10) 0.70199(10) 0.53606(9) 0.0166(2) Uani d 1 B 2
C C15A 0.62299(10) 0.73819(11) 0.55279(10) 0.0199(3) Uani d 1 B 2
H H15A 0.5905 0.8085 0.5461 0.024 Uiso calc 1 B 2
C C16A 0.56284(11) 0.67338(12) 0.57902(11) 0.0245(3) Uani d 1 B 2
H H16A 0.4899 0.6995 0.5902 0.029 Uiso calc 1 B 2
C C17A 0.60905(11) 0.57107(12) 0.58886(11) 0.0269(3) Uani d 1 B 2
H H17A 0.5681 0.5262 0.6082 0.032 Uiso calc 1 B 2
C C18A 0.71616(11) 0.53410(11) 0.57025(11) 0.0238(3) Uani d 1 B 2
H H18A 0.7478 0.4637 0.5765 0.029 Uiso calc 1 B 2
C C19A 0.77833(10) 0.59803(10) 0.54256(9) 0.0175(3) Uani d 1 B 2
C C20A 0.89299(10) 0.55012(10) 0.52056(10) 0.0167(2) Uani d 1 B 2
C C21A 0.95553(10) 0.55419(10) 0.42644(10) 0.0186(3) Uani d 1 B 2
H H21A 0.9256 0.5909 0.3756 0.022 Uiso calc 1 B 2
C C22A 1.06098(10) 0.50521(10) 0.40625(10) 0.0186(3) Uani d 1 B 2
H H22A 1.1023 0.5094 0.3417 0.022 Uiso calc 1 B 2
N N1B 0.21028(9) 0.98034(9) 0.47727(9) 0.0206(2) Uani d 1 C 2
C C1B 0.11268(11) 0.96584(13) 0.55043(11) 0.0272(3) Uani d 1 C 2
H H1B1 0.0968 0.9098 0.5440 0.033 Uiso calc 1 C 2
H H1B2 0.0559 1.0279 0.5385 0.033 Uiso calc 1 C 2
C C2B 0.11490(14) 0.94238(14) 0.65192(12) 0.0339(4) Uani d 1 C 2
H H2B1 0.1588 0.8735 0.6697 0.051 Uiso calc 1 C 2
H H2B2 0.0443 0.9479 0.6955 0.051 Uiso calc 1 C 2
H H2B3 0.1430 0.9905 0.6561 0.051 Uiso calc 1 C 2
C C3B 0.19718(12) 1.02007(11) 0.38051(11) 0.0238(3) Uani d 1 C 2
H H3B1 0.2584 1.0438 0.3357 0.029 Uiso calc 1 C 2
H H3B2 0.1358 1.0798 0.3810 0.029 Uiso calc 1 C 2
C C4B 0.18392(13) 0.94741(13) 0.34101(12) 0.0294(3) Uani d 1 C 2
H H4B1 0.2465 0.8903 0.3347 0.044 Uiso calc 1 C 2
H H4B2 0.1726 0.9829 0.2783 0.044 Uiso calc 1 C 2
H H4B3 0.1241 0.9224 0.3847 0.044 Uiso calc 1 C 2
C C5B 0.29651(11) 0.88733(11) 0.48674(11) 0.0239(3) Uani d 1 C 2
H H5B1 0.2804 0.8329 0.4777 0.029 Uiso calc 1 C 2
H H5B2 0.3021 0.8660 0.5523 0.029 Uiso calc 1 C 2
C C6B 0.40009(12) 0.89960(13) 0.41604(12) 0.0298(3) Uani d 1 C 2
H H6B1 0.3980 0.9125 0.3512 0.045 Uiso calc 1 C 2
H H6B2 0.4549 0.8376 0.4300 0.045 Uiso calc 1 C 2
H H6B3 0.4144 0.9566 0.4212 0.045 Uiso calc 1 C 2
N N1C 0.7405(9) 0.5936(6) 0.2422(6) 0.0241(7) Uani d 0.433(3) D 1
C C1C 0.7208(4) 0.5371(4) 0.3433(3) 0.0351(10) Uani d 0.433(3) D 1
H H1C1 0.6697 0.5835 0.3830 0.042 Uiso calc 0.433(3) D 1
H H1C2 0.7860 0.5122 0.3607 0.042 Uiso calc 0.433(3) D 1
C C2C 0.6805(5) 0.4481(6) 0.3656(7) 0.0465(19) Uani d 0.433(3) D 1
H H2C1 0.6252 0.4693 0.3362 0.070 Uiso calc 0.433(3) D 1
H H2C2 0.6531 0.4236 0.4349 0.070 Uiso calc 0.433(3) D 1
H H2C3 0.7372 0.3937 0.3403 0.070 Uiso calc 0.433(3) D 1
C C3C 0.7547(3) 0.6915(3) 0.2294(3) 0.0287(9) Uani d 0.433(3) D 1
H H3C1 0.7755 0.7248 0.1603 0.034 Uiso calc 0.433(3) D 1
H H3C2 0.8118 0.6794 0.2547 0.034 Uiso calc 0.433(3) D 1
C C4C 0.6581(11) 0.7621(9) 0.2788(9) 0.032(2) Uani d 0.433(3) D 1
H H4C1 0.5981 0.7635 0.2644 0.048 Uiso calc 0.433(3) D 1
H H4C2 0.6667 0.8304 0.2560 0.048 Uiso calc 0.433(3) D 1
H H4C3 0.6472 0.7382 0.3479 0.048 Uiso calc 0.433(3) D 1
C C5C 0.8334(3) 0.5338(3) 0.1848(3) 0.0249(9) Uani d 0.433(3) D 1
H H5C1 0.8277 0.4643 0.2023 0.030 Uiso calc 0.433(3) D 1
H H5C2 0.8950 0.5294 0.1999 0.030 Uiso calc 0.433(3) D 1
C C6C 0.8489(12) 0.5789(8) 0.0782(6) 0.0329(16) Uani d 0.433(3) D 1
H H6C1 0.7852 0.5905 0.0638 0.049 Uiso calc 0.433(3) D 1
H H6C2 0.9061 0.5319 0.0433 0.049 Uiso calc 0.433(3) D 1
H H6C3 0.8653 0.6432 0.0587 0.049 Uiso calc 0.433(3) D 1
N N1CA 0.7332(7) 0.5984(5) 0.2574(5) 0.0241(7) Uani d 0.567(3) D 2
C C1CA 0.7446(3) 0.4958(3) 0.3206(3) 0.0325(8) Uani d 0.567(3) D 2
H H1C3 0.7813 0.4879 0.3652 0.039 Uiso calc 0.567(3) D 2
H H1C4 0.7883 0.4467 0.2816 0.039 Uiso calc 0.567(3) D 2
C C2CA 0.6425(4) 0.4705(4) 0.3782(5) 0.0396(11) Uani d 0.567(3) D 2
H H2C4 0.5999 0.5168 0.4192 0.059 Uiso calc 0.567(3) D 2
H H2C5 0.6558 0.4008 0.4178 0.059 Uiso calc 0.567(3) D 2
H H2C6 0.6059 0.4775 0.3347 0.059 Uiso calc 0.567(3) D 2
C C3CA 0.6975(2) 0.6728(2) 0.3129(2) 0.0286(7) Uani d 0.567(3) D 2
H H3C3 0.7560 0.6695 0.3319 0.034 Uiso calc 0.567(3) D 2
H H3C4 0.6424 0.6543 0.3719 0.034 Uiso calc 0.567(3) D 2
C C4CA 0.6558(9) 0.7806(7) 0.2589(7) 0.0307(17) Uani d 0.567(3) D 2
H H4C4 0.7103 0.8000 0.2009 0.046 Uiso calc 0.567(3) D 2
H H4C5 0.6338 0.8262 0.2995 0.046 Uiso calc 0.567(3) D 2
H H4C6 0.5965 0.7850 0.2415 0.046 Uiso calc 0.567(3) D 2
C C5CA 0.8318(2) 0.6070(3) 0.1833(2) 0.0359(8) Uani d 0.567(3) D 2
H H5C3 0.8891 0.5724 0.2128 0.043 Uiso calc 0.567(3) D 2
H H5C4 0.8303 0.6793 0.1563 0.043 Uiso calc 0.567(3) D 2
C C6CA 0.8528(10) 0.5612(7) 0.1033(5) 0.0468(19) Uani d 0.567(3) D 2
H H6C4 0.8599 0.4885 0.1289 0.070 Uiso calc 0.567(3) D 2
H H6C5 0.9171 0.5720 0.0539 0.070 Uiso calc 0.567(3) D 2
H H6C6 0.7951 0.5935 0.0755 0.070 Uiso calc 0.567(3) D 2
N N1D 0.7016(5) 0.3706(6) 1.0068(3) 0.0238(9) Uani d 0.497(3) E 1
C C1D 0.6422(3) 0.4484(3) 0.9448(3) 0.0369(9) Uani d 0.497(3) E 1
H H1D1 0.6234 0.5137 0.9597 0.044 Uiso calc 0.497(3) E 1
H H1D2 0.5770 0.4322 0.9592 0.044 Uiso calc 0.497(3) E 1
C C2D 0.6979(5) 0.4605(4) 0.8397(4) 0.0554(14) Uani d 0.497(3) E 1
H H2D1 0.7587 0.4838 0.8232 0.083 Uiso calc 0.497(3) E 1
H H2D2 0.6510 0.5101 0.8029 0.083 Uiso calc 0.497(3) E 1
H H2D3 0.7203 0.3953 0.8248 0.083 Uiso calc 0.497(3) E 1
C C3D 0.6371(4) 0.3527(3) 1.1070(3) 0.0395(10) Uani d 0.497(3) E 1
H H3D1 0.6761 0.2907 1.1443 0.047 Uiso calc 0.497(3) E 1
H H3D2 0.5743 0.3391 1.1102 0.047 Uiso calc 0.497(3) E 1
C C4D 0.6026(4) 0.4366(3) 1.1557(3) 0.0509(12) Uani d 0.497(3) E 1
H H4D1 0.6630 0.4437 1.1628 0.076 Uiso calc 0.497(3) E 1
H H4D2 0.5532 0.4200 1.2188 0.076 Uiso calc 0.497(3) E 1
H H4D3 0.5692 0.5004 1.1169 0.076 Uiso calc 0.497(3) E 1
C C5D 0.7959(5) 0.3981(8) 0.9893(7) 0.056(4) Uani d 0.497(3) E 1
H H5D1 0.8162 0.3669 1.0490 0.067 Uiso calc 0.497(3) E 1
H H5D2 0.7756 0.4722 0.9797 0.067 Uiso calc 0.497(3) E 1
C C6D 0.8967(2) 0.3713(3) 0.9051(3) 0.0386(9) Uani d 0.497(3) E 1
H H6D1 0.9136 0.3001 0.9067 0.058 Uiso calc 0.497(3) E 1
H H6D2 0.9546 0.3831 0.9123 0.058 Uiso calc 0.497(3) E 1
H H6D3 0.8845 0.4141 0.8440 0.058 Uiso calc 0.497(3) E 1
N N1DA 0.7094(5) 0.3795(6) 0.9764(3) 0.0238(9) Uani d 0.503(3) E 2
C C1DA 0.6889(3) 0.4252(3) 0.8834(3) 0.0280(8) Uani d 0.503(3) E 2
H H1D3 0.6261 0.4101 0.8888 0.034 Uiso calc 0.503(3) E 2
H H1D4 0.7475 0.3912 0.8365 0.034 Uiso calc 0.503(3) E 2
C C2DA 0.6733(3) 0.5392(2) 0.8428(3) 0.0366(9) Uani d 0.503(3) E 2
H H2D4 0.6176 0.5744 0.8892 0.055 Uiso calc 0.503(3) E 2
H H2D5 0.6548 0.5611 0.7835 0.055 Uiso calc 0.503(3) E 2
H H2D6 0.7377 0.5551 0.8296 0.055 Uiso calc 0.503(3) E 2
C C3DA 0.6148(3) 0.4082(3) 1.0529(3) 0.0336(8) Uani d 0.503(3) E 2
H H3D3 0.5569 0.3955 1.0455 0.040 Uiso calc 0.503(3) E 2
H H3D4 0.5973 0.4817 1.0456 0.040 Uiso calc 0.503(3) E 2
C C4DA 0.6240(4) 0.3518(4) 1.1529(3) 0.0454(11) Uani d 0.503(3) E 2
H H4D4 0.6519 0.2791 1.1577 0.068 Uiso calc 0.503(3) E 2
H H4D5 0.5554 0.3651 1.1996 0.068 Uiso calc 0.503(3) E 2
H H4D6 0.6707 0.3748 1.1658 0.068 Uiso calc 0.503(3) E 2
C C5DA 0.7983(5) 0.3993(5) 0.9831(4) 0.025(2) Uani d 0.503(3) E 2
H H5D3 0.7715 0.4619 1.0048 0.030 Uiso calc 0.503(3) E 2
H H5D4 0.8463 0.4135 0.9179 0.030 Uiso calc 0.503(3) E 2
C C6DA 0.8645(4) 0.3148(4) 1.0504(5) 0.085(2) Uani d 0.503(3) E 2
H H6D4 0.8256 0.3145 1.1172 0.127 Uiso calc 0.503(3) E 2
H H6D5 0.9303 0.3293 1.0345 0.127 Uiso calc 0.503(3) E 2
H H6D6 0.8784 0.2485 1.0408 0.127 Uiso calc 0.503(3) E 2

loop_
_atom_site_aniso_label
_atom_site_aniso_U_11
_atom_site_aniso_U_22
_atom_site_aniso_U_33
_atom_site_aniso_U_12
_atom_site_aniso_U_13
_atom_site_aniso_U_23
Cl1 0.02612(17) 0.0363(2) 0.01956(17) -0.00544(15) -0.00797(13) -0.00754(14)
Cl2 0.0435(2) 0.02378(18) 0.02120(17) -0.00960(16) -0.01303(15) -0.00132(14)
O1 0.0167(4) 0.0196(5) 0.0260(5) -0.0077(4) -0.0024(4) -0.0100(4)
C1 0.0167(6) 0.0149(6) 0.0184(6) -0.0050(5) -0.0030(5) -0.0072(5)
C2 0.0169(6) 0.0189(7) 0.0210(7) -0.0038(5) -0.0049(5) -0.0077(5)
C3 0.0224(6) 0.0214(7) 0.0175(6) -0.0059(5) -0.0064(5) -0.0061(5)
C4 0.0188(6) 0.0226(7) 0.0197(7) -0.0045(5) -0.0018(5) -0.0098(5)
C5 0.0164(6) 0.0193(7) 0.0231(7) -0.0027(5) -0.0042(5) -0.0088(5)
C6 0.0179(6) 0.0138(6) 0.0209(6) -0.0041(5) -0.0058(5) -0.0061(5)
C7 0.0192(6) 0.0141(6) 0.0215(7) -0.0053(5) -0.0060(5) -0.0056(5)
C8 0.0214(6) 0.0199(7) 0.0259(7) -0.0036(5) -0.0085(5) -0.0061(6)
C9 0.0285(7) 0.0195(7) 0.0281(8) -0.0039(6) -0.0144(6) -0.0036(6)
C10 0.0331(7) 0.0169(7) 0.0187(7) -0.0096(6) -0.0100(6) -0.0017(5)
C11 0.0239(6) 0.0164(6) 0.0195(6) -0.0085(5) -0.0045(5) -0.0047(5)
C12 0.0201(6) 0.0131(6) 0.0209(6) -0.0064(5) -0.0064(5) -0.0048(5)
C13 0.0160(6) 0.0164(6) 0.0175(6) -0.0058(5) -0.0034(5) -0.0057(5)
C14 0.0200(6) 0.0165(6) 0.0152(6) -0.0047(5) -0.0028(5) -0.0047(5)
C15 0.0210(6) 0.0214(7) 0.0208(7) -0.0051(5) -0.0039(5) -0.0056(5)
C16 0.0228(7) 0.0272(8) 0.0287(8) -0.0016(6) -0.0022(6) -0.0102(6)
C17 0.0333(8) 0.0233(8) 0.0383(9) 0.0001(6) -0.0033(7) -0.0168(7)
C18 0.0343(8) 0.0215(8) 0.0348(9) -0.0079(6) -0.0062(7) -0.0131(6)
C19 0.0239(7) 0.0176(7) 0.0207(7) -0.0060(5) -0.0043(5) -0.0061(5)
C20 0.0251(7) 0.0140(6) 0.0236(7) -0.0086(5) -0.0049(5) -0.0064(5)
C21 0.0290(7) 0.0180(7) 0.0205(7) -0.0113(6) -0.0078(5) -0.0036(5)
C22 0.0279(7) 0.0198(7) 0.0191(7) -0.0127(6) -0.0020(5) -0.0059(5)
Cl1A 0.03125(19) 0.0573(3) 0.01955(18) -0.02149(19) -0.00780(14) -0.00025(17)
Cl2A 0.0673(3) 0.0322(2) 0.0268(2) 0.0014(2) -0.0264(2) -0.01023(17)
O1A 0.0177(4) 0.0138(5) 0.0242(5) -0.0014(4) -0.0060(4) -0.0075(4)
C1A 0.0158(6) 0.0128(6) 0.0202(6) -0.0029(5) -0.0052(5) -0.0055(5)
C2A 0.0175(6) 0.0183(6) 0.0211(7) -0.0053(5) -0.0067(5) -0.0048(5)
C3A 0.0238(7) 0.0246(7) 0.0182(7) -0.0100(6) -0.0067(5) -0.0026(5)
C4A 0.0197(6) 0.0255(7) 0.0236(7) -0.0098(6) -0.0026(5) -0.0042(6)
C5A 0.0167(6) 0.0193(7) 0.0291(7) -0.0060(5) -0.0076(5) -0.0055(6)
C6A 0.0189(6) 0.0130(6) 0.0244(7) -0.0033(5) -0.0091(5) -0.0061(5)
C7A 0.0224(6) 0.0124(6) 0.0262(7) -0.0022(5) -0.0123(5) -0.0058(5)
C8A 0.0278(7) 0.0204(7) 0.0374(9) -0.0027(6) -0.0198(6) -0.0073(6)
C9A 0.0416(9) 0.0212(7) 0.0394(9) 0.0005(6) -0.0295(8) -0.0088(7)
C10A 0.0446(9) 0.0183(7) 0.0250(7) 0.0008(6) -0.0199(7) -0.0079(6)
C11A 0.0312(7) 0.0175(7) 0.0231(7) 0.0004(6) -0.0118(6) -0.0086(6)
C12A 0.0232(6) 0.0125(6) 0.0221(7) -0.0007(5) -0.0106(5) -0.0073(5)
C13A 0.0164(6) 0.0142(6) 0.0176(6) -0.0014(5) -0.0056(5) -0.0058(5)
C14A 0.0180(6) 0.0169(6) 0.0138(6) -0.0047(5) -0.0038(5) -0.0040(5)
C15A 0.0189(6) 0.0185(7) 0.0206(7) -0.0027(5) -0.0053(5) -0.0064(5)
C16A 0.0176(6) 0.0275(8) 0.0260(7) -0.0066(6) -0.0041(5) -0.0064(6)
C17A 0.0237(7) 0.0242(8) 0.0319(8) -0.0122(6) -0.0046(6) -0.0044(6)
C18A 0.0238(7) 0.0172(7) 0.0281(7) -0.0067(5) -0.0059(6) -0.0041(6)
C19A 0.0184(6) 0.0175(6) 0.0159(6) -0.0044(5) -0.0043(5) -0.0046(5)
C20A 0.0180(6) 0.0119(6) 0.0201(6) -0.0032(5) -0.0047(5) -0.0061(5)
C21A 0.0219(6) 0.0147(6) 0.0185(6) -0.0031(5) -0.0074(5) -0.0042(5)
C22A 0.0214(6) 0.0162(6) 0.0161(6) -0.0045(5) -0.0033(5) -0.0049(5)
N1B 0.0200(5) 0.0185(6) 0.0241(6) -0.0034(4) -0.0066(5) -0.0084(5)
C1B 0.0227(7) 0.0299(8) 0.0300(8) -0.0084(6) -0.0037(6) -0.0122(6)
C2B 0.0356(8) 0.0369(9) 0.0271(8) -0.0120(7) -0.0035(7) -0.0101(7)
C3B 0.0253(7) 0.0212(7) 0.0257(7) -0.0033(6) -0.0096(6) -0.0079(6)
C4B 0.0301(8) 0.0315(8) 0.0323(8) -0.0045(6) -0.0114(6) -0.0161(7)
C5B 0.0242(7) 0.0189(7) 0.0280(7) -0.0022(5) -0.0090(6) -0.0078(6)
C6B 0.0223(7) 0.0279(8) 0.0356(9) -0.0011(6) -0.0078(6) -0.0110(7)
N1C 0.0219(12) 0.0267(8) 0.0237(19) -0.0050(8) -0.0074(13) -0.0075(9)
C1C 0.035(2) 0.038(3) 0.026(2) -0.009(2) -0.0104(18) -0.0003(19)
C2C 0.034(4) 0.055(5) 0.038(3) -0.019(3) -0.008(3) 0.005(3)
C3C 0.0278(17) 0.031(2) 0.032(2) -0.0087(15) -0.0125(15) -0.0090(15)
C4C 0.032(3) 0.035(5) 0.036(4) -0.007(3) -0.014(3) -0.015(4)
C5C 0.0206(15) 0.029(2) 0.0225(19) -0.0028(13) -0.0084(13) -0.0057(14)
C6C 0.034(3) 0.035(3) 0.023(4) -0.004(3) -0.008(3) -0.007(3)
N1CA 0.0219(12) 0.0267(8) 0.0237(19) -0.0050(8) -0.0074(13) -0.0075(9)
C1CA 0.0298(17) 0.0235(18) 0.046(2) -0.0022(13) -0.0211(15) -0.0059(14)
C2CA 0.041(3) 0.034(2) 0.041(3) -0.017(2) -0.011(3) -0.0003(17)
C3CA 0.0290(13) 0.0302(16) 0.0298(15) -0.0045(11) -0.0131(11) -0.0103(12)
C4CA 0.029(2) 0.025(3) 0.039(4) -0.0059(17) -0.015(2) -0.005(2)
C5CA 0.0266(14) 0.046(2) 0.0378(17) -0.0115(13) -0.0037(12) -0.0185(14)
C6CA 0.039(3) 0.060(5) 0.041(5) -0.013(3) -0.005(4) -0.021(4)
N1D 0.0213(10) 0.0215(14) 0.030(3) -0.0069(8) -0.0059(19) -0.009(2)
C1D 0.0354(18) 0.0319(19) 0.041(2) 0.0001(15) -0.0150(16) -0.0126(16)
C2D 0.083(4) 0.046(3) 0.040(3) -0.020(3) -0.021(3) -0.008(2)
C3D 0.061(3) 0.036(2) 0.029(2) -0.028(2) -0.001(2) -0.014(2)
C4D 0.075(3) 0.048(3) 0.038(2) -0.033(2) 0.001(2) -0.0221(18)
C5D 0.018(4) 0.058(6) 0.112(7) -0.004(4) -0.012(4) -0.060(5)
C6D 0.0235(15) 0.0343(19) 0.060(2) -0.0085(14) -0.0069(15) -0.0190(17)
N1DA 0.0213(10) 0.0215(14) 0.030(3) -0.0069(8) -0.0059(19) -0.009(2)
C1DA 0.0350(18) 0.0208(18) 0.033(2) -0.0121(14) -0.0138(18) -0.0029(16)
C2DA 0.049(2) 0.0192(17) 0.048(2) -0.0123(14) -0.0269(17) 0.0003(14)
C3DA 0.0309(16) 0.0271(18) 0.039(2) -0.0080(14) -0.0002(14) -0.0149(17)
C4DA 0.061(3) 0.045(3) 0.028(2) -0.024(2) 0.004(2) -0.016(2)
C5DA 0.034(5) 0.019(3) 0.026(2) -0.013(3) -0.012(2) 0.000(2)
C6DA 0.072(3) 0.054(3) 0.165(7) 0.014(3) -0.083(4) -0.047(4)

loop_
_atom_type_symbol
_atom_type_description
_atom_type_scat_dispersion_real
_atom_type_scat_dispersion_imag
_atom_type_scat_source
C C 0.0033 0.0016 'International Tables Vol C Tables 4.2.6.8 and 6.1.1.4'
H H 0.0000 0.0000 'International Tables Vol C Tables 4.2.6.8 and 6.1.1.4'
N N 0.0061 0.0033 'International Tables Vol C Tables 4.2.6.8 and 6.1.1.4'
O O 0.0106 0.0060 'International Tables Vol C Tables 4.2.6.8 and 6.1.1.4'
Cl Cl 0.1484 0.1585 'International Tables Vol C Tables 4.2.6.8 and 6.1.1.4'

loop_
_geom_angle_atom_site_label_1
_geom_angle_atom_site_label_2
_geom_angle_atom_site_label_3
_geom_angle_site_symmetry_1
_geom_angle_site_symmetry_3
_geom_angle
C13 O1 H1 . . 109.5
C2 C1 C6 . . 121.32(12)
C2 C1 C13 . . 127.78(12)
C6 C1 C13 . . 110.87(11)
C1 C2 C3 . . 117.59(12)
C1 C2 H2 . . 121.2
C3 C2 H2 . . 121.2
C4 C3 C2 . . 122.09(13)
C4 C3 Cl1 . . 119.22(11)
C2 C3 Cl1 . . 118.69(11)
C5 C4 C3 . . 119.43(12)
C5 C4 H4 . . 120.3
C3 C4 H4 . . 120.3
C6 C5 C4 . . 119.23(12)
C6 C5 H5 . . 120.4
C4 C5 H5 . . 120.4
C5 C6 C1 . . 120.30(13)
C5 C6 C7 . . 130.96(12)
C1 C6 C7 . . 108.71(11)
C8 C7 C12 . . 120.11(13)
C8 C7 C6 . . 131.60(13)
C12 C7 C6 . . 108.27(12)
C7 C8 C9 . . 119.29(13)
C7 C8 H8 . . 120.4
C9 C8 H8 . . 120.4
C10 C9 C8 . . 119.12(13)
C10 C9 H9 . . 120.4
C8 C9 H9 . . 120.4
C9 C10 C11 . . 122.68(13)
C9 C10 Cl2 . . 118.86(11)
C11 C10 Cl2 . . 118.44(11)
C12 C11 C10 . . 117.41(13)
C12 C11 H11 . . 121.3
C10 C11 H11 . . 121.3
C11 C12 C7 . . 121.39(13)
C11 C12 C13 . . 127.54(12)
C7 C12 C13 . . 111.07(12)
O1 C13 C1 . . 111.11(10)
O1 C13 C12 . . 111.35(11)
C1 C13 C12 . . 101.02(10)
O1 C13 C14 . . 107.02(10)
C1 C13 C14 . . 114.40(11)
C12 C13 C14 . . 111.99(11)
C15 C14 C19 . . 118.90(13)
C15 C14 C13 . . 118.26(12)
C19 C14 C13 . . 122.80(12)
C16 C15 C14 . . 121.50(14)
C16 C15 H15 . . 119.2
C14 C15 H15 . . 119.2
C17 C16 C15 . . 119.80(14)
C17 C16 H16 . . 120.1
C15 C16 H16 . . 120.1
C16 C17 C18 . . 119.45(15)
C16 C17 H17 . . 120.3
C18 C17 H17 . . 120.3
C17 C18 C19 . . 121.92(15)
C17 C18 H18 . . 119.0
C19 C18 H18 . . 119.0
C18 C19 C14 . . 118.42(13)
C18 C19 C20 . . 117.00(13)
C14 C19 C20 . . 124.57(12)
C21 C20 C22 . 2_655 118.20(13)
C21 C20 C19 . . 121.51(13)
C22 C20 C19 2_655 . 120.16(13)
C22 C21 C20 . . 120.84(13)
C22 C21 H21 . . 119.6
C20 C21 H21 . . 119.6
C21 C22 C20 . 2_655 120.95(13)
C21 C22 H22 . . 119.5
C20 C22 H22 2_655 . 119.5
C13A O1A H1A . . 109.5
C2A C1A C6A . . 121.37(12)
C2A C1A C13A . . 127.42(11)
C6A C1A C13A . . 111.20(12)
C1A C2A C3A . . 117.54(12)
C1A C2A H2A . . 121.2
C3A C2A H2A . . 121.2
C2A C3A C4A . . 122.28(13)
C2A C3A Cl1A . . 118.45(11)
C4A C3A Cl1A . . 119.26(11)
C5A C4A C3A . . 119.30(13)
C5A C4A H4A . . 120.4
C3A C4A H4A . . 120.4
C6A C5A C4A . . 119.19(12)
C6A C5A H5A . . 120.4
C4A C5A H5A . . 120.4
C5A C6A C1A . . 120.27(13)
C5A C6A C7A . . 131.30(12)
C1A C6A C7A . . 108.37(12)
C8A C7A C12A . . 120.06(14)
C8A C7A C6A . . 131.51(14)
C12A C7A C6A . . 108.43(11)
C9A C8A C7A . . 118.70(15)
C9A C8A H8A . . 120.7
C7A C8A H8A . . 120.7
C10A C9A C8A . . 120.05(14)
C10A C9A H9A . . 120.0
C8A C9A H9A . . 120.0
C9A C10A C11A . . 122.21(15)
C9A C10A Cl2A . . 118.90(12)
C11A C10A Cl2A . . 118.87(13)
C12A C11A C10A . . 117.19(15)
C12A C11A H11A . . 121.4
C10A C11A H11A . . 121.4
C11A C12A C7A . . 121.76(13)
C11A C12A C13A . . 127.11(13)
C7A C12A C13A . . 111.13(12)
O1A C13A C1A . . 111.32(10)
O1A C13A C14A . . 107.22(10)
C1A C13A C14A . . 114.25(11)
O1A C13A C12A . . 110.73(10)
C1A C13A C12A . . 100.74(10)
C14A C13A C12A . . 112.58(11)
C15A C14A C19A . . 118.83(12)
C15A C14A C13A . . 118.53(12)
C19A C14A C13A . . 122.59(11)
C16A C15A C14A . . 121.32(13)
C16A C15A H15A . . 119.3
C14A C15A H15A . . 119.3
C17A C16A C15A . . 119.96(13)
C17A C16A H16A . . 120.0
C15A C16A H16A . . 120.0
C16A C17A C18A . . 119.45(13)
C16A C17A H17A . . 120.3
C18A C17A H17A . . 120.3
C17A C18A C19A . . 121.57(14)
C17A C18A H18A . . 119.2
C19A C18A H18A . . 119.2
C18A C19A C14A . . 118.79(12)
C18A C19A C20A . . 116.71(12)
C14A C19A C20A . . 124.50(12)
C22A C20A C21A 2_766 . 118.27(12)
C22A C20A C19A 2_766 . 120.83(12)
C21A C20A C19A . . 120.78(12)
C22A C21A C20A . . 120.81(13)
C22A C21A H21A . . 119.6
C20A C21A H21A . . 119.6
C21A C22A C20A . 2_766 120.92(12)
C21A C22A H22A . . 119.5
C20A C22A H22A 2_766 . 119.5
C1B N1B C5B . . 111.33(12)
C1B N1B C3B . . 110.96(11)
C5B N1B C3B . . 113.05(11)
N1B C1B C2B . . 113.88(13)
N1B C1B H1B1 . . 108.8
C2B C1B H1B1 . . 108.8
N1B C1B H1B2 . . 108.8
C2B C1B H1B2 . . 108.8
H1B1 C1B H1B2 . . 107.7
C1B C2B H2B1 . . 109.5
C1B C2B H2B2 . . 109.5
H2B1 C2B H2B2 . . 109.5
C1B C2B H2B3 . . 109.5
H2B1 C2B H2B3 . . 109.5
H2B2 C2B H2B3 . . 109.5
N1B C3B C4B . . 116.88(13)
N1B C3B H3B1 . . 108.1
C4B C3B H3B1 . . 108.1
N1B C3B H3B2 . . 108.1
C4B C3B H3B2 . . 108.1
H3B1 C3B H3B2 . . 107.3
C3B C4B H4B1 . . 109.5
C3B C4B H4B2 . . 109.5
H4B1 C4B H4B2 . . 109.5
C3B C4B H4B3 . . 109.5
H4B1 C4B H4B3 . . 109.5
H4B2 C4B H4B3 . . 109.5
N1B C5B C6B . . 113.51(12)
N1B C5B H5B1 . . 108.9
C6B C5B H5B1 . . 108.9
N1B C5B H5B2 . . 108.9
C6B C5B H5B2 . . 108.9
H5B1 C5B H5B2 . . 107.7
C5B C6B H6B1 . . 109.5
C5B C6B H6B2 . . 109.5
H6B1 C6B H6B2 . . 109.5
C5B C6B H6B3 . . 109.5
H6B1 C6B H6B3 . . 109.5
H6B2 C6B H6B3 . . 109.5
C5C N1C C1C . . 109.4(7)
C5C N1C C3C . . 110.0(7)
C1C N1C C3C . . 110.4(7)
N1C C1C C2C . . 113.1(7)
N1C C1C H1C1 . . 109.0
C2C C1C H1C1 . . 109.0
N1C C1C H1C2 . . 109.0
C2C C1C H1C2 . . 109.0
H1C1 C1C H1C2 . . 107.8
C1C C2C H2C1 . . 109.5
C1C C2C H2C2 . . 109.5
H2C1 C2C H2C2 . . 109.5
C1C C2C H2C3 . . 109.5
H2C1 C2C H2C3 . . 109.5
H2C2 C2C H2C3 . . 109.5
N1C C3C C4C . . 113.3(8)
N1C C3C H3C1 . . 108.9
C4C C3C H3C1 . . 108.9
N1C C3C H3C2 . . 108.9
C4C C3C H3C2 . . 108.9
H3C1 C3C H3C2 . . 107.7
C3C C4C H4C1 . . 109.5
C3C C4C H4C2 . . 109.5
H4C1 C4C H4C2 . . 109.5
C3C C4C H4C3 . . 109.5
H4C1 C4C H4C3 . . 109.5
H4C2 C4C H4C3 . . 109.5
N1C C5C C6C . . 112.6(7)
N1C C5C H5C1 . . 109.1
C6C C5C H5C1 . . 109.1
N1C C5C H5C2 . . 109.1
C6C C5C H5C2 . . 109.1
H5C1 C5C H5C2 . . 107.8
C5C C6C H6C1 . . 109.5
C5C C6C H6C2 . . 109.5
H6C1 C6C H6C2 . . 109.5
C5C C6C H6C3 . . 109.5
H6C1 C6C H6C3 . . 109.5
H6C2 C6C H6C3 . . 109.5
C1CA N1CA C5CA . . 110.5(6)
C1CA N1CA C3CA . . 110.3(5)
C5CA N1CA C3CA . . 110.3(5)
N1CA C1CA C2CA . . 113.7(5)
N1CA C1CA H1C3 . . 108.8
C2CA C1CA H1C3 . . 108.8
N1CA C1CA H1C4 . . 108.8
C2CA C1CA H1C4 . . 108.8
H1C3 C1CA H1C4 . . 107.7
C1CA C2CA H2C4 . . 109.5
C1CA C2CA H2C5 . . 109.5
H2C4 C2CA H2C5 . . 109.5
C1CA C2CA H2C6 . . 109.5
H2C4 C2CA H2C6 . . 109.5
H2C5 C2CA H2C6 . . 109.5
N1CA C3CA C4CA . . 113.5(6)
N1CA C3CA H3C3 . . 108.9
C4CA C3CA H3C3 . . 108.9
N1CA C3CA H3C4 . . 108.9
C4CA C3CA H3C4 . . 108.9
H3C3 C3CA H3C4 . . 107.7
C3CA C4CA H4C4 . . 109.5
C3CA C4CA H4C5 . . 109.5
H4C4 C4CA H4C5 . . 109.5
C3CA C4CA H4C6 . . 109.5
H4C4 C4CA H4C6 . . 109.5
H4C5 C4CA H4C6 . . 109.5
N1CA C5CA C6CA . . 112.3(6)
N1CA C5CA H5C3 . . 109.1
C6CA C5CA H5C3 . . 109.1
N1CA C5CA H5C4 . . 109.1
C6CA C5CA H5C4 . . 109.1
H5C3 C5CA H5C4 . . 107.9
C5CA C6CA H6C4 . . 109.5
C5CA C6CA H6C5 . . 109.5
H6C4 C6CA H6C5 . . 109.5
C5CA C6CA H6C6 . . 109.5
H6C4 C6CA H6C6 . . 109.5
H6C5 C6CA H6C6 . . 109.5
C1D N1D C3D . . 111.1(5)
C1D N1D C5D . . 108.6(6)
C3D N1D C5D . . 114.6(5)
N1D C1D C2D . . 114.4(4)
N1D C1D H1D1 . . 108.7
C2D C1D H1D1 . . 108.7
N1D C1D H1D2 . . 108.7
C2D C1D H1D2 . . 108.7
H1D1 C1D H1D2 . . 107.6
C1D C2D H2D1 . . 109.5
C1D C2D H2D2 . . 109.5
H2D1 C2D H2D2 . . 109.5
C1D C2D H2D3 . . 109.5
H2D1 C2D H2D3 . . 109.5
H2D2 C2D H2D3 . . 109.5
N1D C3D C4D . . 117.0(5)
N1D C3D H3D1 . . 108.1
C4D C3D H3D1 . . 108.1
N1D C3D H3D2 . . 108.1
C4D C3D H3D2 . . 108.1
H3D1 C3D H3D2 . . 107.3
C3D C4D H4D1 . . 109.5
C3D C4D H4D2 . . 109.5
H4D1 C4D H4D2 . . 109.5
C3D C4D H4D3 . . 109.5
H4D1 C4D H4D3 . . 109.5
H4D2 C4D H4D3 . . 109.5
N1D C5D C6D . . 121.3(7)
N1D C5D H5D1 . . 107.0
C6D C5D H5D1 . . 107.0
N1D C5D H5D2 . . 107.0
C6D C5D H5D2 . . 107.0
H5D1 C5D H5D2 . . 106.7
C5D C6D H6D1 . . 109.5
C5D C6D H6D2 . . 109.5
H6D1 C6D H6D2 . . 109.5
C5D C6D H6D3 . . 109.5
H6D1 C6D H6D3 . . 109.5
H6D2 C6D H6D3 . . 109.5
C1DA N1DA C3DA . . 110.3(5)
C1DA N1DA C5DA . . 115.5(5)
C3DA N1DA C5DA . . 110.9(5)
N1DA C1DA C2DA . . 117.3(4)
N1DA C1DA H1D3 . . 108.0
C2DA C1DA H1D3 . . 108.0
N1DA C1DA H1D4 . . 108.0
C2DA C1DA H1D4 . . 108.0
H1D3 C1DA H1D4 . . 107.2
C1DA C2DA H2D4 . . 109.5
C1DA C2DA H2D5 . . 109.5
H2D4 C2DA H2D5 . . 109.5
C1DA C2DA H2D6 . . 109.5
H2D4 C2DA H2D6 . . 109.5
H2D5 C2DA H2D6 . . 109.5
N1DA C3DA C4DA . . 113.9(4)
N1DA C3DA H3D3 . . 108.8
C4DA C3DA H3D3 . . 108.8
N1DA C3DA H3D4 . . 108.8
C4DA C3DA H3D4 . . 108.8
H3D3 C3DA H3D4 . . 107.7
C3DA C4DA H4D4 . . 109.5
C3DA C4DA H4D5 . . 109.5
H4D4 C4DA H4D5 . . 109.5
C3DA C4DA H4D6 . . 109.5
H4D4 C4DA H4D6 . . 109.5
H4D5 C4DA H4D6 . . 109.5
N1DA C5DA C6DA . . 118.7(5)
N1DA C5DA H5D3 . . 107.6
C6DA C5DA H5D3 . . 107.6
N1DA C5DA H5D4 . . 107.6
C6DA C5DA H5D4 . . 107.6
H5D3 C5DA H5D4 . . 107.1
C5DA C6DA H6D4 . . 109.5
C5DA C6DA H6D5 . . 109.5
H6D4 C6DA H6D5 . . 109.5
C5DA C6DA H6D6 . . 109.5
H6D4 C6DA H6D6 . . 109.5
H6D5 C6DA H6D6 . . 109.5

loop_
_geom_bond_atom_site_label_1
_geom_bond_atom_site_label_2
_geom_bond_site_symmetry_2
_geom_bond_distance
Cl1 C3 . 1.7427(14)
Cl2 C10 . 1.7502(15)
O1 C13 . 1.4229(15)
O1 H1 . 0.8400
C1 C2 . 1.3804(19)
C1 C6 . 1.4009(18)
C1 C13 . 1.5282(18)
C2 C3 . 1.3951(19)
C2 H2 . 0.9500
C3 C4 . 1.3945(19)
C4 C5 . 1.391(2)
C4 H4 . 0.9500
C5 C6 . 1.3893(18)
C5 H5 . 0.9500
C6 C7 . 1.4709(19)
C7 C8 . 1.3906(19)
C7 C12 . 1.4017(18)
C8 C9 . 1.394(2)
C8 H8 . 0.9500
C9 C10 . 1.387(2)
C9 H9 . 0.9500
C10 C11 . 1.392(2)
C11 C12 . 1.3782(19)
C11 H11 . 0.9500
C12 C13 . 1.5296(18)
C13 C14 . 1.5369(19)
C14 C15 . 1.3945(19)
C14 C19 . 1.4109(19)
C15 C16 . 1.388(2)
C15 H15 . 0.9500
C16 C17 . 1.380(2)
C16 H16 . 0.9500
C17 C18 . 1.384(2)
C17 H17 . 0.9500
C18 C19 . 1.398(2)
C18 H18 . 0.9500
C19 C20 . 1.4935(19)
C20 C21 . 1.396(2)
C20 C22 2_655 1.398(2)
C21 C22 . 1.387(2)
C21 H21 . 0.9500
C22 C20 2_655 1.398(2)
C22 H22 . 0.9500
Cl1A C3A . 1.7383(15)
Cl2A C10A . 1.7408(16)
O1A C13A . 1.4243(15)
O1A H1A . 0.8400
C1A C2A . 1.3777(19)
C1A C6A . 1.4022(17)
C1A C13A . 1.5252(18)
C2A C3A . 1.3905(19)
C2A H2A . 0.9500
C3A C4A . 1.395(2)
C4A C5A . 1.391(2)
C4A H4A . 0.9500
C5A C6A . 1.3877(19)
C5A H5A . 0.9500
C6A C7A . 1.4693(19)
C7A C8A . 1.3937(19)
C7A C12A . 1.3983(19)
C8A C9A . 1.390(2)
C8A H8A . 0.9500
C9A C10A . 1.382(2)
C9A H9A . 0.9500
C10A C11A . 1.395(2)
C11A C12A . 1.378(2)
C11A H11A . 0.9500
C12A C13A . 1.5311(18)
C13A C14A . 1.5308(18)
C14A C15A . 1.3978(18)
C14A C19A . 1.4100(19)
C15A C16A . 1.389(2)
C15A H15A . 0.9500
C16A C17A . 1.380(2)
C16A H16A . 0.9500
C17A C18A . 1.391(2)
C17A H17A . 0.9500
C18A C19A . 1.3964(19)
C18A H18A . 0.9500
C19A C20A . 1.4979(18)
C20A C22A 2_766 1.3956(19)
C20A C21A . 1.3966(19)
C21A C22A . 1.3891(19)
C21A H21A . 0.9500
C22A C20A 2_766 1.3956(19)
C22A H22A . 0.9500
N1B C1B . 1.4714(18)
N1B C5B . 1.4754(18)
N1B C3B . 1.4809(19)
C1B C2B . 1.519(2)
C1B H1B1 . 0.9900
C1B H1B2 . 0.9900
C2B H2B1 . 0.9800
C2B H2B2 . 0.9800
C2B H2B3 . 0.9800
C3B C4B . 1.527(2)
C3B H3B1 . 0.9900
C3B H3B2 . 0.9900
C4B H4B1 . 0.9800
C4B H4B2 . 0.9800
C4B H4B3 . 0.9800
C5B C6B . 1.516(2)
C5B H5B1 . 0.9900
C5B H5B2 . 0.9900
C6B H6B1 . 0.9800
C6B H6B2 . 0.9800
C6B H6B3 . 0.9800
N1C C5C . 1.466(8)
N1C C1C . 1.471(8)
N1C C3C . 1.473(8)
C1C C2C . 1.515(8)
C1C H1C1 . 0.9900
C1C H1C2 . 0.9900
C2C H2C1 . 0.9800
C2C H2C2 . 0.9800
C2C H2C3 . 0.9800
C3C C4C . 1.516(9)
C3C H3C1 . 0.9900
C3C H3C2 . 0.9900
C4C H4C1 . 0.9800
C4C H4C2 . 0.9800
C4C H4C3 . 0.9800
C5C C6C . 1.521(7)
C5C H5C1 . 0.9900
C5C H5C2 . 0.9900
C6C H6C1 . 0.9800
C6C H6C2 . 0.9800
C6C H6C3 . 0.9800
N1CA C1CA . 1.467(6)
N1CA C5CA . 1.470(7)
N1CA C3CA . 1.470(6)
C1CA C2CA . 1.516(5)
C1CA H1C3 . 0.9900
C1CA H1C4 . 0.9900
C2CA H2C4 . 0.9800
C2CA H2C5 . 0.9800
C2CA H2C6 . 0.9800
C3CA C4CA . 1.519(7)
C3CA H3C3 . 0.9900
C3CA H3C4 . 0.9900
C4CA H4C4 . 0.9800
C4CA H4C5 . 0.9800
C4CA H4C6 . 0.9800
C5CA C6CA . 1.522(7)
C5CA H5C3 . 0.9900
C5CA H5C4 . 0.9900
C6CA H6C4 . 0.9800
C6CA H6C5 . 0.9800
C6CA H6C6 . 0.9800
N1D C1D . 1.452(6)
N1D C3D . 1.472(6)
N1D C5D . 1.478(7)
C1D C2D . 1.508(5)
C1D H1D1 . 0.9900
C1D H1D2 . 0.9900
C2D H2D1 . 0.9800
C2D H2D2 . 0.9800
C2D H2D3 . 0.9800
C3D C4D . 1.520(5)
C3D H3D1 . 0.9900
C3D H3D2 . 0.9900
C4D H4D1 . 0.9800
C4D H4D2 . 0.9800
C4D H4D3 . 0.9800
C5D C6D . 1.579(7)
C5D H5D1 . 0.9900
C5D H5D2 . 0.9900
C6D H6D1 . 0.9800
C6D H6D2 . 0.9800
C6D H6D3 . 0.9800
N1DA C1DA . 1.469(6)
N1DA C3DA . 1.471(6)
N1DA C5DA . 1.484(7)
C1DA C2DA . 1.529(4)
C1DA H1D3 . 0.9900
C1DA H1D4 . 0.9900
C2DA H2D4 . 0.9800
C2DA H2D5 . 0.9800
C2DA H2D6 . 0.9800
C3DA C4DA . 1.521(5)
C3DA H3D3 . 0.9900
C3DA H3D4 . 0.9900
C4DA H4D4 . 0.9800
C4DA H4D5 . 0.9800
C4DA H4D6 . 0.9800
C5DA C6DA . 1.589(7)
C5DA H5D3 . 0.9900
C5DA H5D4 . 0.9900
C6DA H6D4 . 0.9800
C6DA H6D5 . 0.9800
C6DA H6D6 . 0.9800

loop_
_geom_hbond_atom_site_label_D
_geom_hbond_atom_site_label_H
_geom_hbond_atom_site_label_A
_geom_hbond_site_symmetry_A
_geom_hbond_distance_DH
_geom_hbond_distance_HA
_geom_hbond_distance_DA
_geom_hbond_angle_DHA
_geom_hbond_publ_flag
O1 H1 N1D 1_554 0.84 1.95 2.781(2) 171 yes
O1 H1 N1DA 1_554 0.84 1.91 2.731(2) 164 yes
O1A H1A N1B 2_676 0.84 1.94 2.766(2) 167 yes
C4 H4 O1A 2_666 0.95 2.54 3.489(2) 175 yes
C4A H4A O1 2_765 0.95 2.47 3.403(2) 168 yes
C9 H9 N1C 2_665 0.95 2.54 3.459(2) 163 yes
C9 H9 N1CA 2_665 0.95 2.60 3.519(2) 162 yes
C2DA H2D6 Cl2A . 0.98 2.90 3.819(4) 157 no
C15 H15 O1 . 0.95 2.22 2.621(2) 104 no
C15A H15A O1A . 0.95 2.23 2.626(2) 104 no

loop_
_geom_torsion_atom_site_label_1
_geom_torsion_atom_site_label_2
_geom_torsion_atom_site_label_3
_geom_torsion_atom_site_label_4
_geom_torsion_site_symmetry_1
_geom_torsion_site_symmetry_4
_geom_torsion
C6 C1 C2 C3 . . 0.5(2)
C13 C1 C2 C3 . . 178.35(13)
C1 C2 C3 C4 . . 1.1(2)
C1 C2 C3 Cl1 . . -179.17(10)
C2 C3 C4 C5 . . -1.4(2)
Cl1 C3 C4 C5 . . 178.80(11)
C3 C4 C5 C6 . . 0.2(2)
C4 C5 C6 C1 . . 1.4(2)
C4 C5 C6 C7 . . 179.40(13)
C2 C1 C6 C5 . . -1.8(2)
C13 C1 C6 C5 . . -179.92(12)
C2 C1 C6 C7 . . 179.81(12)
C13 C1 C6 C7 . . 1.66(15)
C5 C6 C7 C8 . . 0.0(3)
C1 C6 C7 C8 . . 178.18(14)
C5 C6 C7 C12 . . -178.43(14)
C1 C6 C7 C12 . . -0.24(15)
C12 C7 C8 C9 . . 0.3(2)
C6 C7 C8 C9 . . -177.96(14)
C7 C8 C9 C10 . . -0.3(2)
C8 C9 C10 C11 . . -0.3(2)
C8 C9 C10 Cl2 . . 177.89(11)
C9 C10 C11 C12 . . 0.7(2)
Cl2 C10 C11 C12 . . -177.43(10)
C10 C11 C12 C7 . . -0.7(2)
C10 C11 C12 C13 . . 179.42(12)
C8 C7 C12 C11 . . 0.2(2)
C6 C7 C12 C11 . . 178.82(12)
C8 C7 C12 C13 . . -179.90(12)
C6 C7 C12 C13 . . -1.27(15)
C2 C1 C13 O1 . . -62.04(17)
C6 C1 C13 O1 . . 115.96(12)
C2 C1 C13 C12 . . 179.74(13)
C6 C1 C13 C12 . . -2.26(14)
C2 C1 C13 C14 . . 59.26(18)
C6 C1 C13 C14 . . -122.74(12)
C11 C12 C13 O1 . . 63.97(17)
C7 C12 C13 O1 . . -115.93(12)
C11 C12 C13 C1 . . -177.99(13)
C7 C12 C13 C1 . . 2.11(14)
C11 C12 C13 C14 . . -55.82(17)
C7 C12 C13 C14 . . 124.28(12)
O1 C13 C14 C15 . . 6.18(16)
C1 C13 C14 C15 . . -117.35(13)
C12 C13 C14 C15 . . 128.47(13)
O1 C13 C14 C19 . . -171.45(12)
C1 C13 C14 C19 . . 65.02(17)
C12 C13 C14 C19 . . -49.16(17)
C19 C14 C15 C16 . . 1.4(2)
C13 C14 C15 C16 . . -176.30(13)
C14 C15 C16 C17 . . -0.6(2)
C15 C16 C17 C18 . . -0.2(3)
C16 C17 C18 C19 . . 0.1(3)
C17 C18 C19 C14 . . 0.8(2)
C17 C18 C19 C20 . . 179.49(15)
C15 C14 C19 C18 . . -1.5(2)
C13 C14 C19 C18 . . 176.09(13)
C15 C14 C19 C20 . . 179.91(13)
C13 C14 C19 C20 . . -2.5(2)
C18 C19 C20 C21 . . 102.54(17)
C14 C19 C20 C21 . . -78.87(19)
C18 C19 C20 C22 . 2_655 -73.40(18)
C14 C19 C20 C22 . 2_655 105.19(17)
C22 C20 C21 C22 2_655 . -0.8(2)
C19 C20 C21 C22 . . -176.85(13)
C20 C21 C22 C20 . 2_655 0.9(2)
C6A C1A C2A C3A . . 1.4(2)
C13A C1A C2A C3A . . -178.87(13)
C1A C2A C3A C4A . . 0.6(2)
C1A C2A C3A Cl1A . . -179.27(11)
C2A C3A C4A C5A . . -1.8(2)
Cl1A C3A C4A C5A . . 178.12(11)
C3A C4A C5A C6A . . 0.9(2)
C4A C5A C6A C1A . . 1.0(2)
C4A C5A C6A C7A . . 178.05(14)
C2A C1A C6A C5A . . -2.2(2)
C13A C1A C6A C5A . . 177.97(12)
C2A C1A C6A C7A . . -179.86(12)
C13A C1A C6A C7A . . 0.34(15)
C5A C6A C7A C8A . . 4.1(3)
C1A C6A C7A C8A . . -178.65(15)
C5A C6A C7A C12A . . -175.28(14)
C1A C6A C7A C12A . . 2.01(15)
C12A C7A C8A C9A . . 0.9(2)
C6A C7A C8A C9A . . -178.38(14)
C7A C8A C9A C10A . . 0.9(2)
C8A C9A C10A C11A . . -1.7(2)
C8A C9A C10A Cl2A . . 176.99(12)
C9A C10A C11A C12A . . 0.6(2)
Cl2A C10A C11A C12A . . -178.09(11)
C10A C11A C12A C7A . . 1.3(2)
C10A C11A C12A C13A . . -177.59(13)
C8A C7A C12A C11A . . -2.0(2)
C6A C7A C12A C11A . . 177.39(12)
C8A C7A C12A C13A . . 177.00(12)
C6A C7A C12A C13A . . -3.57(15)
C2A C1A C13A O1A . . -64.61(17)
C6A C1A C13A O1A . . 115.17(12)
C2A C1A C13A C14A . . 57.01(18)
C6A C1A C13A C14A . . -123.21(12)
C2A C1A C13A C12A . . 177.95(13)
C6A C1A C13A C12A . . -2.27(14)
C11A C12A C13A O1A . . 64.65(17)
C7A C12A C13A O1A . . -114.32(12)
C11A C12A C13A C1A . . -177.48(13)
C7A C12A C13A C1A . . 3.54(14)
C11A C12A C13A C14A . . -55.37(18)
C7A C12A C13A C14A . . 125.66(12)
O1A C13A C14A C15A . . 5.45(16)
C1A C13A C14A C15A . . -118.40(13)
C12A C13A C14A C15A . . 127.48(13)
O1A C13A C14A C19A . . -171.97(12)
C1A C13A C14A C19A . . 64.18(16)
C12A C13A C14A C19A . . -49.94(17)
C19A C14A C15A C16A . . 2.5(2)
C13A C14A C15A C16A . . -175.04(13)
C14A C15A C16A C17A . . -0.1(2)
C15A C16A C17A C18A . . -1.4(2)
C16A C17A C18A C19A . . 0.6(2)
C17A C18A C19A C14A . . 1.8(2)
C17A C18A C19A C20A . . -177.53(14)
C15A C14A C19A C18A . . -3.2(2)
C13A C14A C19A C18A . . 174.17(13)
C15A C14A C19A C20A . . 176.00(13)
C13A C14A C19A C20A . . -6.6(2)
C18A C19A C20A C22A . 2_766 -77.30(17)
C14A C19A C20A C22A . 2_766 103.44(16)
C18A C19A C20A C21A . . 98.52(16)
C14A C19A C20A C21A . . -80.73(18)
C22A C20A C21A C22A 2_766 . -0.6(2)
C19A C20A C21A C22A . . -176.54(13)
C20A C21A C22A C20A . 2_766 0.6(2)
C5B N1B C1B C2B . . 62.98(17)
C3B N1B C1B C2B . . -170.17(13)
C1B N1B C3B C4B . . -71.11(16)
C5B N1B C3B C4B . . 54.78(17)
C1B N1B C5B C6B . . -177.19(13)
C3B N1B C5B C6B . . 57.12(16)
C5C N1C C1C C2C . . -72.5(10)
C3C N1C C1C C2C . . 166.3(7)
C5C N1C C3C C4C . . 174.3(9)
C1C N1C C3C C4C . . -64.8(11)
C1C N1C C5C C6C . . 170.4(8)
C3C N1C C5C C6C . . -68.2(11)
C5CA N1CA C1CA C2CA . . -161.8(5)
C3CA N1CA C1CA C2CA . . 75.9(8)
C1CA N1CA C3CA C4CA . . -164.3(7)
C5CA N1CA C3CA C4CA . . 73.4(9)
C1CA N1CA C5CA C6CA . . 78.2(8)
C3CA N1CA C5CA C6CA . . -159.6(6)
C3D N1D C1D C2D . . -171.4(5)
C5D N1D C1D C2D . . 61.8(7)
C1D N1D C3D C4D . . -69.0(7)
C5D N1D C3D C4D . . 54.4(8)
C1D N1D C5D C6D . . -84.2(9)
C3D N1D C5D C6D . . 151.0(7)
C3DA N1DA C1DA C2DA . . 72.0(6)
C5DA N1DA C1DA C2DA . . -54.7(7)
C1DA N1DA C3DA C4DA . . 171.1(4)
C5DA N1DA C3DA C4DA . . -59.7(6)
C1DA N1DA C5DA C6DA . . -147.3(6)
C3DA N1DA C5DA C6DA . . 86.3(8)

_cod_database_fobs_code 2241301
